data_4513735
loop_
_publ_author_name
'Kuai, Changsheng'
'Wang, Lianhui'
'Cui, Haoyi'
'Shen, Jinhai'
'Feng, Yadong'
'Cui, Xiuling'

_publ_section_title
;
 Efficient and Selective Synthesis of (E)-Enamides via Ru(II)-Catalyzed
 Hydroamidation of Internal Alkynes
;
_journal_issue 1
_journal_name_full 'ACS Catalysis'
_journal_page_first 186
_journal_paper_doi 10.1021/acscatal.5b01791
_journal_volume 6
_journal_year 2016
_chemical_formula_moiety 'C29 H32 N2 O2'
_chemical_formula_sum 'C29 H32 N2 O2'
_chemical_formula_weight 440.56
_space_group_crystal_system monoclinic
_space_group_IT_number 14
_space_group_name_Hall '-P 2yn'
_space_group_name_H-M_alt 'P 1 21/n 1'
_symmetry_space_group_name_Hall '-P 2yn'
_symmetry_space_group_name_H-M 'P 1 21/n 1'
_atom_sites_solution_hydrogens geom
_atom_sites_solution_primary direct
_audit_creation_date 2015-04-13
_audit_creation_method
;
Olex2 1.2
(compiled 2015.01.26 svn.r3150 for OlexSys, GUI svn.r4998)
;
_cell_angle_alpha 90
_cell_angle_beta 94.399(5)
_cell_angle_gamma 90
_cell_formula_units_Z 4
_cell_length_a 8.6895(4)
_cell_length_b 9.8563(6)
_cell_length_c 30.266(2)
_cell_measurement_reflns_used 4200
_cell_measurement_temperature 291(2)
_cell_measurement_theta_max 72.3020
_cell_measurement_theta_min 4.7110
_cell_volume 2584.5(3)
_computing_cell_refinement
;
CrysAlisPro, Agilent Technologies,
Version 1.171.36.32 (release 02-08-2013 CrysAlis171 .NET)
(compiled Aug  2 2013,16:46:58)
;
_computing_data_collection
;
CrysAlisPro, Agilent Technologies,
Version 1.171.36.32 (release 02-08-2013 CrysAlis171 .NET)
(compiled Aug  2 2013,16:46:58)
;
_computing_data_reduction
;
CrysAlisPro, Agilent Technologies,
Version 1.171.36.32 (release 02-08-2013 CrysAlis171 .NET)
(compiled Aug  2 2013,16:46:58)
;
_computing_molecular_graphics 'Olex2 (Dolomanov et al., 2009)'
_computing_publication_material 'Olex2 (Dolomanov et al., 2009)'
_computing_structure_refinement 'ShelXL (Sheldrick, 2008)'
_computing_structure_solution 'ShelXS (Sheldrick, 2008)'
_diffrn_ambient_temperature 291.15
_diffrn_detector_area_resol_mean 16.2312
_diffrn_measured_fraction_theta_full 0.998
_diffrn_measured_fraction_theta_max 0.998
_diffrn_measurement_details
;
  1 omega  -74.00  -38.00   1.0000    1.0000
omega____ theta____ kappa____ phi______ frames
    -        0.0000  178.0000  -30.0000 36

  2 omega    1.00   28.00   1.0000    1.0000
omega____ theta____ kappa____ phi______ frames
    -        0.0000  -99.0000 -150.0000 27

  3 omega  -72.00  -36.00   1.0000    1.0000
omega____ theta____ kappa____ phi______ frames
    -        0.0000  178.0000 -180.0000 36

  4 omega  -63.00  -36.00   1.0000    1.0000
omega____ theta____ kappa____ phi______ frames
    -        0.0000  178.0000  150.0000 27

  5 omega   67.00   93.00   1.0000    5.0000
omega____ theta____ kappa____ phi______ frames
    -       56.0000   57.0000   60.0000 26

  6 omega   70.00   96.00   1.0000    5.0000
omega____ theta____ kappa____ phi______ frames
    -       56.0000 -125.0000  -60.0000 26

  7 omega   53.00  125.00   1.0000    5.0000
omega____ theta____ kappa____ phi______ frames
    -       56.0000   57.0000 -180.0000 72

  8 omega  -13.00   86.00   1.0000    5.0000
omega____ theta____ kappa____ phi______ frames
    -       56.0000  -77.0000  -60.0000 99

  9 omega   35.00  112.00   1.0000    5.0000
omega____ theta____ kappa____ phi______ frames
    -       56.0000   57.0000   90.0000 77

 10 omega   65.00   91.00   1.0000   15.0000
omega____ theta____ kappa____ phi______ frames
    -      112.0000  -45.0000 -120.0000 26

 11 omega   47.00   94.00   1.0000   15.0000
omega____ theta____ kappa____ phi______ frames
    -      112.0000  -45.0000  120.0000 47

 12 omega  101.00  134.00   1.0000   15.0000
omega____ theta____ kappa____ phi______ frames
    -      112.0000  111.0000  -60.0000 33

 13 omega   59.00  108.00   1.0000   15.0000
omega____ theta____ kappa____ phi______ frames
    -      112.0000  -94.0000  -30.0000 49

 14 omega   71.00  133.00   1.0000   15.0000
omega____ theta____ kappa____ phi______ frames
    -      112.0000  -61.0000  -30.0000 62

 15 omega   61.00   87.00   1.0000   15.0000
omega____ theta____ kappa____ phi______ frames
    -      112.0000  -45.0000   60.0000 26

 16 omega   51.00  105.00   1.0000   15.0000
omega____ theta____ kappa____ phi______ frames
    -      112.0000  -94.0000  150.0000 54

 17 omega   44.00  105.00   1.0000   15.0000
omega____ theta____ kappa____ phi______ frames
    -      112.0000  -94.0000 -120.0000 61

 18 omega   43.00   68.00   1.0000   15.0000
omega____ theta____ kappa____ phi______ frames
    -      112.0000  -30.0000   90.0000 25

 19 omega   92.00  175.00   1.0000   15.0000
omega____ theta____ kappa____ phi______ frames
    -      112.0000   45.0000  120.0000 83

 20 omega  -72.00   26.00   1.0000    1.0000
omega____ theta____ kappa____ phi______ frames
    -        0.0000  -37.0000 -180.0000 98
;
_diffrn_measurement_device_type 'Xcalibur, Eos, Gemini'
_diffrn_measurement_method '\w scans'
_diffrn_orient_matrix_UB_11 -0.1174339000
_diffrn_orient_matrix_UB_12 -0.1161308000
_diffrn_orient_matrix_UB_13 -0.0082390000
_diffrn_orient_matrix_UB_21 0.0694738000
_diffrn_orient_matrix_UB_22 -0.0726854000
_diffrn_orient_matrix_UB_23 0.0419794000
_diffrn_orient_matrix_UB_31 -0.1142222000
_diffrn_orient_matrix_UB_32 0.0752596000
_diffrn_orient_matrix_UB_33 0.0278249000
_diffrn_radiation_monochromator graphite
_diffrn_radiation_type CuK\a
_diffrn_radiation_wavelength 1.54184
_diffrn_reflns_av_R_equivalents 0.0162
_diffrn_reflns_av_unetI/netI 0.0218
_diffrn_reflns_laue_measured_fraction_full 0.998
_diffrn_reflns_laue_measured_fraction_max 0.998
_diffrn_reflns_limit_h_max 8
_diffrn_reflns_limit_h_min -10
_diffrn_reflns_limit_k_max 11
_diffrn_reflns_limit_k_min -8
_diffrn_reflns_limit_l_max 36
_diffrn_reflns_limit_l_min -36
_diffrn_reflns_number 9256
_diffrn_reflns_point_group_measured_fraction_full 0.998
_diffrn_reflns_point_group_measured_fraction_max 0.998
_diffrn_reflns_theta_full 67.071
_diffrn_reflns_theta_max 67.071
_diffrn_reflns_theta_min 4.720
_diffrn_source 'Enhance (Cu) X-ray Source'
_exptl_absorpt_coefficient_mu 0.554
_exptl_absorpt_correction_T_max 1.00000
_exptl_absorpt_correction_T_min 0.93367
_exptl_absorpt_correction_type multi-scan
_exptl_absorpt_process_details
;
CrysAlisPro, Agilent Technologies,
Version 1.171.36.32 (release 02-08-2013 CrysAlis171 .NET)
(compiled Aug  2 2013,16:46:58)
Empirical absorption correction using spherical harmonics,
 implemented in SCALE3 ABSPACK scaling algorithm.
;
_exptl_crystal_colour
;
;
_exptl_crystal_density_diffrn 1.132
_exptl_crystal_description
;
;
_exptl_crystal_F_000 944
_exptl_crystal_size_max 0.2
_exptl_crystal_size_mid 0.18
_exptl_crystal_size_min 0.17
_refine_diff_density_max 0.146
_refine_diff_density_min -0.124
_refine_diff_density_rms 0.025
_refine_ls_extinction_coef 0.00265(18)
_refine_ls_extinction_expression Fc^*^=kFc[1+0.001xFc^2^\l^3^/sin(2\q)]^-1/4^
_refine_ls_extinction_method 'SHELXL-2014/7 (Sheldrick 2014'
_refine_ls_goodness_of_fit_ref 1.025
_refine_ls_hydrogen_treatment constr
_refine_ls_matrix_type full
_refine_ls_number_parameters 303
_refine_ls_number_reflns 4609
_refine_ls_number_restraints 0
_refine_ls_restrained_S_all 1.025
_refine_ls_R_factor_all 0.0473
_refine_ls_R_factor_gt 0.0383
_refine_ls_shift/su_max 0.000
_refine_ls_shift/su_mean 0.000
_refine_ls_structure_factor_coef Fsqd
_refine_ls_weighting_details 'w=1/[\s^2^(Fo^2^)+(0.0465P)^2^+0.3521P] where P=(Fo^2^+2Fc^2^)/3'
_refine_ls_weighting_scheme calc
_refine_ls_wR_factor_gt 0.0978
_refine_ls_wR_factor_ref 0.1038
_reflns_Friedel_coverage 0.000
_reflns_number_gt 3784
_reflns_number_total 4609
_reflns_threshold_expression 'I > 2\s(I)'
_cod_data_source_file cs5b01791_si_002.cif
_cod_data_source_block 20150462
_cod_depositor_comments 'Adding full bibliography for 4513735.cif.'
_cod_database_code 4513735
_chemical_oxdiff_formula C20H20N2O2
_shelx_space_group_comment
;
The symmetry employed for this shelxl refinement is uniquely defined
by the following loop, which should always be used as a source of
symmetry information in preference to the above space-group names.
They are only intended as comments.
;
_shelx_estimated_absorpt_t_max 0.912
_shelx_estimated_absorpt_t_min 0.897
_reflns_odcompleteness_completeness 99.76
_reflns_odcompleteness_iscentric 1
_reflns_odcompleteness_theta 66.97
_olex2_refinement_description
;
1. Fixed Uiso
 At 1.2 times of:
  All C(H) groups, All C(H,H) groups
 At 1.5 times of:
  All C(H,H,H) groups
2.a Ternary CH refined with riding coordinates:
 C24(H24), C27(H27)
2.b Secondary CH2 refined with riding coordinates:
 C15(H15A,H15B)
2.c Aromatic/amide H refined with riding coordinates:
 C1(H1), C2(H2), C3(H3), C4(H4), C5(H5), C8(H8), C10(H10), C11(H11), C12(H12),
 C13(H13), C14(H14), C17(H17), C18(H18), C19(H19), C20(H20), C21(H21)
2.d Idealised Me refined as rotating group:
 C25(H25A,H25B,H25C), C26(H26A,H26B,H26C), C28(H28A,H28B,H28C), C29(H29A,H29B,
 H29C)
;
_shelx_shelxl_version_number 2014/7
_olex2_submission_special_instructions 'No special instructions were received'

loop_
_space_group_symop_operation_xyz
'x, y, z'
'-x+1/2, y+1/2, -z+1/2'
'-x, -y, -z'
'x-1/2, -y-1/2, z-1/2'

loop_
_atom_site_label
_atom_site_type_symbol
_atom_site_fract_x
_atom_site_fract_y
_atom_site_fract_z
_atom_site_U_iso_or_equiv
_atom_site_adp_type
_atom_site_occupancy
_atom_site_site_symmetry_order
_atom_site_calc_flag
_atom_site_refinement_flags_posn
C1 C 0.62093(15) 0.35201(14) 0.29703(5) 0.0501(3) Uani 1 1 d .
H1 H 0.6058 0.2878 0.3188 0.060 Uiso 1 1 calc R
C2 C 0.54897(17) 0.33623(16) 0.25477(5) 0.0590(4) Uani 1 1 d .
H2 H 0.4852 0.2618 0.2484 0.071 Uiso 1 1 calc R
C3 C 0.57132(18) 0.42969(19) 0.22235(5) 0.0649(4) Uani 1 1 d .
H3 H 0.5251 0.4172 0.1939 0.078 Uiso 1 1 calc R
C4 C 0.66233(18) 0.54228(19) 0.23187(5) 0.0635(4) Uani 1 1 d .
H4 H 0.6766 0.6064 0.2100 0.076 Uiso 1 1 calc R
C5 C 0.73221(16) 0.55924(15) 0.27416(5) 0.0526(3) Uani 1 1 d .
H5 H 0.7914 0.6363 0.2807 0.063 Uiso 1 1 calc R
C6 C 0.71535(14) 0.46327(13) 0.30692(4) 0.0438(3) Uani 1 1 d .
C7 C 0.79368(15) 0.48125(12) 0.35180(4) 0.0422(3) Uani 1 1 d .
C8 C 0.93486(15) 0.53158(13) 0.36217(4) 0.0460(3) Uani 1 1 d .
H8 H 0.9575 0.5504 0.3921 0.055 Uiso 1 1 calc R
C9 C 1.05936(15) 0.56158(14) 0.33357(5) 0.0482(3) Uani 1 1 d .
C10 C 1.15736(16) 0.66967(16) 0.34476(5) 0.0603(4) Uani 1 1 d .
H10 H 1.1433 0.7204 0.3700 0.072 Uiso 1 1 calc R
C11 C 1.27628(18) 0.7026(2) 0.31847(7) 0.0783(6) Uani 1 1 d .
H11 H 1.3399 0.7763 0.3258 0.094 Uiso 1 1 calc R
C12 C 1.2995(2) 0.6266(2) 0.28194(8) 0.0871(6) Uani 1 1 d .
H12 H 1.3785 0.6492 0.2642 0.105 Uiso 1 1 calc R
C13 C 1.2073(2) 0.5175(2) 0.27128(7) 0.0814(6) Uani 1 1 d .
H13 H 1.2253 0.4648 0.2467 0.098 Uiso 1 1 calc R
C14 C 1.08780(18) 0.48494(17) 0.29663(6) 0.0633(4) Uani 1 1 d .
H14 H 1.0254 0.4107 0.2889 0.076 Uiso 1 1 calc R
C15 C 0.55595(16) 0.51363(15) 0.39221(5) 0.0523(3) Uani 1 1 d .
H15A H 0.4978 0.4623 0.4126 0.063 Uiso 1 1 calc R
H15B H 0.4975 0.5127 0.3636 0.063 Uiso 1 1 calc R
C16 C 0.56956(15) 0.65824(15) 0.40828(5) 0.0513(3) Uani 1 1 d .
C17 C 0.63118(19) 0.75853(16) 0.38298(6) 0.0631(4) Uani 1 1 d .
H17 H 0.6689 0.7359 0.3560 0.076 Uiso 1 1 calc R
C18 C 0.6376(2) 0.89176(18) 0.39711(7) 0.0804(5) Uani 1 1 d .
H18 H 0.6809 0.9579 0.3800 0.096 Uiso 1 1 calc R
C19 C 0.5799(3) 0.9263(2) 0.43652(8) 0.0953(7) Uani 1 1 d .
H19 H 0.5833 1.0160 0.4461 0.114 Uiso 1 1 calc R
C20 C 0.5174(3) 0.8283(2) 0.46176(7) 0.0928(7) Uani 1 1 d .
H20 H 0.4779 0.8519 0.4884 0.111 Uiso 1 1 calc R
C21 C 0.51257(19) 0.69484(19) 0.44799(6) 0.0679(4) Uani 1 1 d .
H21 H 0.4707 0.6290 0.4655 0.082 Uiso 1 1 calc R
C22 C 0.75310(16) 0.34608(14) 0.41687(4) 0.0491(3) Uani 1 1 d .
C23 C 0.88429(17) 0.25554(13) 0.40247(4) 0.0497(3) Uani 1 1 d .
C24 C 1.1405(2) 0.15419(17) 0.41739(6) 0.0682(4) Uani 1 1 d .
H24 H 1.2262 0.1674 0.4400 0.082 Uiso 1 1 calc R
C25 C 1.0841(3) 0.00892(19) 0.42251(8) 0.0986(7) Uani 1 1 d .
H25A H 1.0402 -0.0005 0.4505 0.148 Uiso 1 1 calc GR
H25B H 1.1694 -0.0525 0.4213 0.148 Uiso 1 1 calc GR
H25C H 1.0073 -0.0116 0.3990 0.148 Uiso 1 1 calc GR
C26 C 1.2044(3) 0.1791(2) 0.37299(7) 0.0926(6) Uani 1 1 d .
H26A H 1.1255 0.1617 0.3497 0.139 Uiso 1 1 calc GR
H26B H 1.2903 0.1196 0.3697 0.139 Uiso 1 1 calc GR
H26C H 1.2378 0.2716 0.3713 0.139 Uiso 1 1 calc GR
C27 C 1.05307(18) 0.34798(15) 0.46440(4) 0.0555(4) Uani 1 1 d .
H27 H 0.9689 0.4144 0.4635 0.067 Uiso 1 1 calc R
C28 C 1.0522(2) 0.2732(2) 0.50848(5) 0.0776(5) Uani 1 1 d .
H28A H 0.9519 0.2346 0.5112 0.116 Uiso 1 1 calc GR
H28B H 1.0760 0.3357 0.5324 0.116 Uiso 1 1 calc GR
H28C H 1.1280 0.2022 0.5096 0.116 Uiso 1 1 calc GR
C29 C 1.20214(19) 0.42688(19) 0.46040(6) 0.0690(4) Uani 1 1 d .
H29A H 1.2884 0.3660 0.4640 0.104 Uiso 1 1 calc GR
H29B H 1.2121 0.4955 0.4830 0.104 Uiso 1 1 calc GR
H29C H 1.1999 0.4689 0.4317 0.104 Uiso 1 1 calc GR
N1 N 0.70473(12) 0.44484(11) 0.38789(4) 0.0463(3) Uani 1 1 d .
N2 N 1.02016(14) 0.25475(12) 0.42677(4) 0.0534(3) Uani 1 1 d .
O1 O 0.68819(13) 0.31713(12) 0.44994(3) 0.0691(3) Uani 1 1 d .
O2 O 0.85117(13) 0.18057(10) 0.37067(3) 0.0633(3) Uani 1 1 d .

loop_
_atom_site_aniso_label
_atom_site_aniso_U_11
_atom_site_aniso_U_22
_atom_site_aniso_U_33
_atom_site_aniso_U_23
_atom_site_aniso_U_13
_atom_site_aniso_U_12
C1 0.0475(7) 0.0448(7) 0.0577(8) -0.0028(6) 0.0014(6) 0.0011(6)
C2 0.0513(8) 0.0557(8) 0.0685(9) -0.0181(7) -0.0056(7) 0.0020(7)
C3 0.0602(9) 0.0829(11) 0.0495(8) -0.0111(8) -0.0087(7) 0.0088(8)
C4 0.0608(9) 0.0818(11) 0.0475(8) 0.0108(7) 0.0014(7) 0.0023(8)
C5 0.0498(7) 0.0578(8) 0.0498(8) 0.0055(6) 0.0021(6) -0.0060(6)
C6 0.0409(6) 0.0454(7) 0.0452(7) -0.0005(5) 0.0027(5) 0.0007(5)
C7 0.0457(7) 0.0377(6) 0.0434(6) 0.0024(5) 0.0040(5) -0.0008(5)
C8 0.0506(7) 0.0436(7) 0.0432(6) 0.0017(5) -0.0008(5) -0.0021(6)
C9 0.0398(6) 0.0491(7) 0.0550(8) 0.0102(6) -0.0019(5) 0.0032(6)
C10 0.0477(8) 0.0623(9) 0.0687(9) 0.0132(7) -0.0101(7) -0.0056(7)
C11 0.0428(8) 0.0804(12) 0.1095(15) 0.0349(11) -0.0076(9) -0.0103(8)
C12 0.0477(9) 0.1081(16) 0.1080(16) 0.0363(13) 0.0223(10) 0.0156(10)
C13 0.0621(10) 0.0950(14) 0.0901(13) 0.0073(11) 0.0250(9) 0.0246(10)
C14 0.0543(9) 0.0632(9) 0.0730(10) 0.0024(8) 0.0097(7) 0.0096(7)
C15 0.0447(7) 0.0568(8) 0.0559(8) -0.0003(6) 0.0064(6) -0.0040(6)
C16 0.0422(7) 0.0572(8) 0.0540(8) -0.0026(6) 0.0001(6) 0.0021(6)
C17 0.0629(9) 0.0573(9) 0.0697(10) -0.0016(8) 0.0095(7) 0.0026(7)
C18 0.0775(12) 0.0551(10) 0.1079(15) -0.0023(10) 0.0030(11) 0.0002(8)
C19 0.0994(15) 0.0699(12) 0.1148(17) -0.0358(12) -0.0032(13) 0.0104(11)
C20 0.0999(15) 0.0962(16) 0.0829(13) -0.0367(12) 0.0109(11) 0.0113(12)
C21 0.0628(9) 0.0810(11) 0.0601(9) -0.0098(8) 0.0057(7) 0.0022(8)
C22 0.0536(7) 0.0490(7) 0.0442(7) 0.0029(6) 0.0008(6) -0.0103(6)
C23 0.0619(8) 0.0410(7) 0.0456(7) 0.0063(6) -0.0005(6) -0.0050(6)
C24 0.0685(10) 0.0600(9) 0.0742(10) 0.0008(8) -0.0063(8) 0.0132(8)
C25 0.1137(17) 0.0554(10) 0.1243(18) 0.0108(11) -0.0065(14) 0.0197(11)
C26 0.0884(13) 0.0975(15) 0.0941(14) -0.0057(12) 0.0202(11) 0.0216(12)
C27 0.0627(8) 0.0565(8) 0.0463(7) 0.0014(6) -0.0030(6) -0.0035(7)
C28 0.0932(13) 0.0856(12) 0.0529(9) 0.0117(9) -0.0013(8) -0.0044(10)
C29 0.0666(10) 0.0738(10) 0.0649(10) -0.0035(8) -0.0061(8) -0.0111(8)
N1 0.0471(6) 0.0457(6) 0.0463(6) 0.0040(5) 0.0059(5) -0.0025(5)
N2 0.0598(7) 0.0477(6) 0.0514(6) 0.0022(5) -0.0044(5) 0.0023(5)
O1 0.0727(7) 0.0811(8) 0.0550(6) 0.0183(6) 0.0146(5) -0.0047(6)
O2 0.0771(7) 0.0507(6) 0.0597(6) -0.0071(5) -0.0108(5) 0.0009(5)

loop_
_atom_type_symbol
_atom_type_description
_atom_type_scat_dispersion_real
_atom_type_scat_dispersion_imag
_atom_type_scat_source
C C 0.0181 0.0091 'International Tables Vol C Tables 4.2.6.8 and 6.1.1.4'
H H 0.0000 0.0000 'International Tables Vol C Tables 4.2.6.8 and 6.1.1.4'
N N 0.0311 0.0180 'International Tables Vol C Tables 4.2.6.8 and 6.1.1.4'
O O 0.0492 0.0322 'International Tables Vol C Tables 4.2.6.8 and 6.1.1.4'

loop_
_geom_angle_atom_site_label_1
_geom_angle_atom_site_label_2
_geom_angle_atom_site_label_3
_geom_angle
C2 C1 H1 119.9
C6 C1 H1 119.9
C6 C1 C2 120.27(14)
C1 C2 H2 119.8
C3 C2 C1 120.37(14)
C3 C2 H2 119.8
C2 C3 H3 120.0
C2 C3 C4 120.08(14)
C4 C3 H3 120.0
C3 C4 H4 120.2
C3 C4 C5 119.60(15)
C5 C4 H4 120.2
C4 C5 H5 119.5
C4 C5 C6 121.07(14)
C6 C5 H5 119.5
C1 C6 C7 120.94(12)
C5 C6 C1 118.55(12)
C5 C6 C7 120.49(12)
C8 C7 C6 127.40(12)
C8 C7 N1 116.93(11)
N1 C7 C6 115.62(11)
C7 C8 H8 115.1
C7 C8 C9 129.86(12)
C9 C8 H8 115.1
C10 C9 C8 118.47(14)
C14 C9 C8 123.44(13)
C14 C9 C10 118.06(14)
C9 C10 H10 119.7
C9 C10 C11 120.52(17)
C11 C10 H10 119.7
C10 C11 H11 120.0
C12 C11 C10 119.94(18)
C12 C11 H11 120.0
C11 C12 H12 119.9
C11 C12 C13 120.23(17)
C13 C12 H12 119.9
C12 C13 H13 119.8
C12 C13 C14 120.4(2)
C14 C13 H13 119.8
C9 C14 H14 119.6
C13 C14 C9 120.75(18)
C13 C14 H14 119.6
H15A C15 H15B 107.6
C16 C15 H15A 108.6
C16 C15 H15B 108.6
N1 C15 H15A 108.6
N1 C15 H15B 108.6
N1 C15 C16 114.56(11)
C17 C16 C15 121.40(13)
C21 C16 C15 120.18(14)
C21 C16 C17 118.33(15)
C16 C17 H17 119.5
C18 C17 C16 121.08(17)
C18 C17 H17 119.5
C17 C18 H18 120.1
C19 C18 C17 119.8(2)
C19 C18 H18 120.1
C18 C19 H19 120.1
C20 C19 C18 119.83(19)
C20 C19 H19 120.1
C19 C20 H20 119.7
C19 C20 C21 120.53(19)
C21 C20 H20 119.7
C16 C21 H21 119.8
C20 C21 C16 120.46(19)
C20 C21 H21 119.8
N1 C22 C23 115.68(11)
O1 C22 C23 119.78(13)
O1 C22 N1 123.99(14)
N2 C23 C22 119.23(12)
O2 C23 C22 115.89(13)
O2 C23 N2 124.65(14)
C25 C24 H24 106.7
C26 C24 H24 106.7
C26 C24 C25 112.65(18)
N2 C24 H24 106.7
N2 C24 C25 111.76(15)
N2 C24 C26 111.95(14)
C24 C25 H25A 109.5
C24 C25 H25B 109.5
C24 C25 H25C 109.5
H25A C25 H25B 109.5
H25A C25 H25C 109.5
H25B C25 H25C 109.5
C24 C26 H26A 109.5
C24 C26 H26B 109.5
C24 C26 H26C 109.5
H26A C26 H26B 109.5
H26A C26 H26C 109.5
H26B C26 H26C 109.5
C28 C27 H27 107.1
C29 C27 H27 107.1
C29 C27 C28 112.20(13)
N2 C27 H27 107.1
N2 C27 C28 111.16(13)
N2 C27 C29 111.86(13)
C27 C28 H28A 109.5
C27 C28 H28B 109.5
C27 C28 H28C 109.5
H28A C28 H28B 109.5
H28A C28 H28C 109.5
H28B C28 H28C 109.5
C27 C29 H29A 109.5
C27 C29 H29B 109.5
C27 C29 H29C 109.5
H29A C29 H29B 109.5
H29A C29 H29C 109.5
H29B C29 H29C 109.5
C7 N1 C15 118.73(11)
C22 N1 C7 121.01(11)
C22 N1 C15 120.23(11)
C23 N2 C24 120.14(13)
C23 N2 C27 122.01(12)
C27 N2 C24 117.80(12)

loop_
_geom_bond_atom_site_label_1
_geom_bond_atom_site_label_2
_geom_bond_distance
C1 H1 0.9300
C1 C2 1.389(2)
C1 C6 1.3884(19)
C2 H2 0.9300
C2 C3 1.371(2)
C3 H3 0.9300
C3 C4 1.380(2)
C4 H4 0.9300
C4 C5 1.384(2)
C5 H5 0.9300
C5 C6 1.3862(19)
C6 C7 1.4826(17)
C7 C8 1.3381(18)
C7 N1 1.4315(16)
C8 H8 0.9300
C8 C9 1.4665(19)
C9 C10 1.389(2)
C9 C14 1.387(2)
C10 H10 0.9300
C10 C11 1.390(2)
C11 H11 0.9300
C11 C12 1.363(3)
C12 H12 0.9300
C12 C13 1.365(3)
C13 H13 0.9300
C13 C14 1.375(2)
C14 H14 0.9300
C15 H15A 0.9700
C15 H15B 0.9700
C15 C16 1.508(2)
C15 N1 1.4744(18)
C16 C17 1.383(2)
C16 C21 1.382(2)
C17 H17 0.9300
C17 C18 1.381(2)
C18 H18 0.9300
C18 C19 1.372(3)
C19 H19 0.9300
C19 C20 1.369(3)
C20 H20 0.9300
C20 C21 1.380(3)
C21 H21 0.9300
C22 C23 1.537(2)
C22 N1 1.3553(17)
C22 O1 1.2198(16)
C23 N2 1.3423(18)
C23 O2 1.2298(17)
C24 H24 0.9800
C24 C25 1.525(3)
C24 C26 1.512(3)
C24 N2 1.484(2)
C25 H25A 0.9600
C25 H25B 0.9600
C25 H25C 0.9600
C26 H26A 0.9600
C26 H26B 0.9600
C26 H26C 0.9600
C27 H27 0.9800
C27 C28 1.525(2)
C27 C29 1.524(2)
C27 N2 1.4742(18)
C28 H28A 0.9600
C28 H28B 0.9600
C28 H28C 0.9600
C29 H29A 0.9600
C29 H29B 0.9600
C29 H29C 0.9600

loop_
_geom_torsion_atom_site_label_1
_geom_torsion_atom_site_label_2
_geom_torsion_atom_site_label_3
_geom_torsion_atom_site_label_4
_geom_torsion
C1 C2 C3 C4 -1.8(2)
C1 C6 C7 C8 143.41(14)
C1 C6 C7 N1 -39.06(17)
C2 C1 C6 C5 1.8(2)
C2 C1 C6 C7 -179.68(12)
C2 C3 C4 C5 0.8(2)
C3 C4 C5 C6 1.6(2)
C4 C5 C6 C1 -2.8(2)
C4 C5 C6 C7 178.63(13)
C5 C6 C7 C8 -38.1(2)
C5 C6 C7 N1 139.44(13)
C6 C1 C2 C3 0.5(2)
C6 C7 C8 C9 -11.1(2)
C6 C7 N1 C15 -58.27(15)
C6 C7 N1 C22 119.63(13)
C7 C8 C9 C10 147.58(15)
C7 C8 C9 C14 -34.6(2)
C8 C7 N1 C15 119.53(14)
C8 C7 N1 C22 -62.57(17)
C8 C9 C10 C11 -179.51(13)
C8 C9 C14 C13 -179.45(14)
C9 C10 C11 C12 -1.5(2)
C10 C9 C14 C13 -1.6(2)
C10 C11 C12 C13 -0.6(3)
C11 C12 C13 C14 1.5(3)
C12 C13 C14 C9 -0.4(3)
C14 C9 C10 C11 2.5(2)
C15 C16 C17 C18 177.37(16)
C15 C16 C21 C20 -176.60(16)
C16 C15 N1 C7 -73.68(16)
C16 C15 N1 C22 108.41(14)
C16 C17 C18 C19 -1.0(3)
C17 C16 C21 C20 0.0(2)
C17 C18 C19 C20 0.5(3)
C18 C19 C20 C21 0.3(4)
C19 C20 C21 C16 -0.6(3)
C21 C16 C17 C18 0.8(2)
C22 C23 N2 C24 171.21(13)
C22 C23 N2 C27 -6.16(19)
C23 C22 N1 C7 -13.90(17)
C23 C22 N1 C15 163.97(11)
C25 C24 N2 C23 -60.0(2)
C25 C24 N2 C27 117.43(17)
C26 C24 N2 C23 67.4(2)
C26 C24 N2 C27 -115.13(17)
C28 C27 N2 C23 106.73(16)
C28 C27 N2 C24 -70.70(18)
C29 C27 N2 C23 -126.98(15)
C29 C27 N2 C24 55.59(18)
N1 C7 C8 C9 171.37(12)
N1 C15 C16 C17 65.96(18)
N1 C15 C16 C21 -117.50(15)
N1 C22 C23 N2 117.51(14)
N1 C22 C23 O2 -67.79(16)
O1 C22 C23 N2 -70.66(18)
O1 C22 C23 O2 104.05(16)
O1 C22 N1 C7 174.65(13)
O1 C22 N1 C15 -7.5(2)
O2 C23 N2 C24 -3.0(2)
O2 C23 N2 C27 179.63(13)
